data_7108995
loop_
_publ_author_name
'Lara Cala'
'Abraham Mendoza'
'Francisco J. Fananas'
'Felix Rodriguez'

_publ_section_title
;
 A catalytic multicomponent coupling reaction for the enantioselective
 synthesis of spiroacetals
;
_journal_name_full Chem.Commun.
_journal_page_first 2715
_journal_paper_doi 10.1039/c3cc00118k
_journal_volume 49
_journal_year 2013
_chemical_absolute_configuration ad
_chemical_compound_source 'synthesis as described'
_chemical_formula_moiety 'C25 H21 Br1 N2 O5'
_chemical_formula_sum 'C25 H21 Br N2 O5'
_chemical_formula_weight 509.35
_chemical_name_systematic
;
?
;
_space_group_IT_number 4
_symmetry_cell_setting monoclinic
_symmetry_Int_Tables_number 4
_symmetry_space_group_name_Hall 'P 2yb'
_symmetry_space_group_name_H-M 'P 1 21 1'
_atom_sites_solution_hydrogens geom
_atom_sites_solution_primary direct
_atom_sites_solution_secondary difmap
_audit_creation_date 2012-06-26T13:46:36-00:00
_audit_creation_method 'WinGX routine CIF_UPDATE'
_cell_angle_alpha 90
_cell_angle_beta 113.493(3)
_cell_angle_gamma 90
_cell_formula_units_Z 2
_cell_length_a 11.3280(3)
_cell_length_b 8.9133(2)
_cell_length_c 11.9526(3)
_cell_measurement_reflns_used 0
_cell_measurement_temperature 123(2)
_cell_measurement_theta_max 0
_cell_measurement_theta_min 0
_cell_measurement_wavelength 1.5418
_cell_volume 1106.81(5)
_computing_cell_refinement
;
CrysAlisPro, Agilent Technologies,
Version 1.171.35.19 (release 27-10-2011 CrysAlis171 .NET)
(compiled Oct 27 2011,15:02:11)
;
_computing_data_collection
;
CrysAlisPro, Agilent Technologies,
Version 1.171.35.19 (release 27-10-2011 CrysAlis171 .NET)
(compiled Oct 27 2011,15:02:11)
;
_computing_data_reduction
;
CrysAlisPro, Agilent Technologies,
Version 1.171.35.19 (release 27-10-2011 CrysAlis171 .NET)
(compiled Oct 27 2011,15:02:11)
;
_computing_molecular_graphics 'Ortep-3 for Windows (Farrugia, 1997)'
_computing_publication_material 'WinGX publication routines (Farrugia, 1999)'
_computing_structure_refinement 'SHELXL-97 (Sheldrick, 1997)'
_computing_structure_solution 'SHELXS-86 (Sheldrick, 1986)'
_diffrn_ambient_temperature 123(2)
_diffrn_detector_area_resol_mean 8.264
_diffrn_measured_fraction_theta_full 0.985
_diffrn_measured_fraction_theta_max 0.958
_diffrn_measurement_device_type 'Xcalibur, Onyx, Nova'
_diffrn_measurement_method '\w scans'
_diffrn_orient_matrix_UB_11 -0.1121554
_diffrn_orient_matrix_UB_12 0.1111992
_diffrn_orient_matrix_UB_13 -0.0278337
_diffrn_orient_matrix_UB_21 -0.008035
_diffrn_orient_matrix_UB_22 -0.0402772
_diffrn_orient_matrix_UB_23 0.1220298
_diffrn_orient_matrix_UB_31 0.0967025
_diffrn_orient_matrix_UB_32 0.1261245
_diffrn_orient_matrix_UB_33 0.0638021
_diffrn_radiation_monochromator graphite
_diffrn_radiation_probe x-ray
_diffrn_radiation_type CuK\a
_diffrn_radiation_wavelength 1.54184
_diffrn_reflns_av_R_equivalents 0.0123
_diffrn_reflns_av_unetI/netI 0.0194
_diffrn_reflns_limit_h_max 11
_diffrn_reflns_limit_h_min -13
_diffrn_reflns_limit_k_max 10
_diffrn_reflns_limit_k_min -9
_diffrn_reflns_limit_l_max 14
_diffrn_reflns_limit_l_min -9
_diffrn_reflns_number 4470
_diffrn_reflns_theta_full 70
_diffrn_reflns_theta_max 74.18
_diffrn_reflns_theta_min 4.03
_exptl_absorpt_coefficient_mu 2.878
_exptl_absorpt_correction_T_max 1
_exptl_absorpt_correction_T_min 0.70292
_exptl_absorpt_correction_type multi-scan
_exptl_absorpt_process_details
;
CrysAlisPro, Agilent Technologies,
Version 1.171.35.19 (release 27-10-2011 CrysAlis171 .NET)
(compiled Oct 27 2011,15:02:11)
Empirical absorption correction using spherical harmonics,
implemented in SCALE3 ABSPACK scaling algorithm.
;
_exptl_crystal_colour Yellow
_exptl_crystal_density_diffrn 1.528
_exptl_crystal_density_method 'not measured'
_exptl_crystal_description prism
_exptl_crystal_F_000 520
_exptl_crystal_size_max 0.52
_exptl_crystal_size_mid 0.048
_exptl_crystal_size_min 0.041
_refine_diff_density_max 0.188
_refine_diff_density_min -0.443
_refine_diff_density_rms 0.04
_refine_ls_abs_structure_details 'Flack H D (1983), Acta Cryst. A39, 876-881'
_refine_ls_abs_structure_Flack -0.011(13)
_refine_ls_extinction_method none
_refine_ls_goodness_of_fit_ref 1.052
_refine_ls_hydrogen_treatment mixed
_refine_ls_matrix_type full
_refine_ls_number_parameters 302
_refine_ls_number_reflns 3099
_refine_ls_number_restraints 1
_refine_ls_restrained_S_all 1.052
_refine_ls_R_factor_all 0.0233
_refine_ls_R_factor_gt 0.0232
_refine_ls_shift/su_max 0.001
_refine_ls_shift/su_mean 0
_refine_ls_structure_factor_coef Fsqd
_refine_ls_weighting_details 'calc w=1/[\s^2^(Fo^2^)+(0.0370P)^2^+0.2412P] where P=(Fo^2^+2Fc^2^)/3'
_refine_ls_weighting_scheme calc
_refine_ls_wR_factor_gt 0.0627
_refine_ls_wR_factor_ref 0.0631
_reflns_number_gt 3077
_reflns_number_total 3099
_reflns_threshold_expression >2sigma(I)
_cod_data_source_file c3cc00118k.txt
_cod_data_source_block new_trans
_cod_database_code 7108995

loop_
_symmetry_equiv_pos_as_xyz
'x, y, z'
'-x, y+1/2, -z'

loop_
_atom_site_label
_atom_site_type_symbol
_atom_site_fract_x
_atom_site_fract_y
_atom_site_fract_z
_atom_site_U_iso_or_equiv
_atom_site_adp_type
_atom_site_occupancy
_atom_site_symmetry_multiplicity
_atom_site_calc_flag
_atom_site_refinement_flags
Br01 Br 0.28418(2) 1.09677(4) 0.59140(2) 0.04998(10) Uani 1 1 d .
O002 O 0.79708(14) 0.76399(18) 0.90577(13) 0.0268(3) Uani 1 1 d .
O003 O 0.95025(14) 0.94981(18) 0.99114(13) 0.0264(3) Uani 1 1 d .
O004 O 0.72214(19) 1.4848(2) 1.0557(2) 0.0469(5) Uani 1 1 d .
O005 O 0.62685(16) 0.7676(2) 0.72679(14) 0.0341(4) Uani 1 1 d .
O006 O 0.5806(2) 1.6596(2) 0.9773(2) 0.0493(5) Uani 1 1 d .
N007 N 0.54012(19) 1.0264(2) 0.8107(2) 0.0282(4) Uani 1 1 d .
N008 N 0.6205(2) 1.5310(2) 0.9788(2) 0.0374(5) Uani 1 1 d .
C009 C 0.6751(2) 0.9851(3) 0.86264(19) 0.0253(4) Uani 1 1 d .
H009 H 0.7245 1.0588 0.8351 0.03 Uiso 1 1 calc R
C010 C 0.5060(2) 1.1758(3) 0.8037(2) 0.0272(5) Uani 1 1 d .
C011 C 0.5408(2) 1.4271(3) 0.8822(2) 0.0311(5) Uani 1 1 d .
C012 C 0.7426(2) 0.9659(3) 1.00102(19) 0.0251(4) Uani 1 1 d .
H01A H 0.7732 1.063 1.0426 0.03 Uiso 1 1 calc R
H01B H 0.6858 0.9171 1.0352 0.03 Uiso 1 1 calc R
C013 C 1.0740(2) 0.9125(3) 1.08489(18) 0.0255(4) Uani 1 1 d .
H01C H 1.1323 1.0003 1.1052 0.031 Uiso 1 1 calc R
H01D H 1.1145 0.829 1.0583 0.031 Uiso 1 1 calc R
C014 C 0.5811(2) 1.2801(3) 0.8895(2) 0.0276(4) Uani 1 1 d .
H014 H 0.6599 1.2499 0.9527 0.033 Uiso 1 1 calc R
C015 C 1.0450(2) 0.8656(2) 1.19477(18) 0.0228(4) Uani 1 1 d .
C016 C 1.1583(2) 0.7795(3) 1.28644(18) 0.0244(4) Uani 1 1 d .
C017 C 0.9800(2) 0.9696(3) 1.3573(2) 0.0299(5) Uani 1 1 d .
H017 H 0.9886 0.8707 1.3891 0.036 Uiso 1 1 calc R
C018 C 1.0100(2) 0.9987(3) 1.25680(19) 0.0228(4) Uani 1 1 d .
C019 C 0.9227(2) 0.7729(2) 1.12554(18) 0.0239(4) Uani 1 1 d .
H01E H 0.9445 0.6715 1.1059 0.029 Uiso 1 1 calc R
H01F H 0.8692 0.7635 1.1736 0.029 Uiso 1 1 calc R
C020 C 1.1504(2) 0.6293(2) 1.31537(19) 0.0290(5) Uani 1 1 d .
H020 H 1.0715 0.5766 1.2769 0.035 Uiso 1 1 calc R
C021 C 0.85400(19) 0.8648(2) 1.01008(17) 0.0234(4) Uani 1 1 d .
C022 C 0.9377(2) 1.0835(4) 1.4111(2) 0.0428(6) Uani 1 1 d .
H022 H 0.9193 1.0625 1.4804 0.051 Uiso 1 1 calc R
C023 C 1.2569(3) 0.5557(3) 1.4000(2) 0.0350(5) Uani 1 1 d .
H023 H 1.2505 0.453 1.418 0.042 Uiso 1 1 calc R
C024 C 1.2753(2) 0.8537(3) 1.3445(2) 0.0323(5) Uani 1 1 d .
H024 H 1.2827 0.956 1.3259 0.039 Uiso 1 1 calc R
C025 C 0.3909(2) 1.2286(3) 0.7124(2) 0.0322(5) Uani 1 1 d .
C026 C 0.9994(2) 1.1456(3) 1.2145(2) 0.0319(5) Uani 1 1 d .
H026 H 1.0232 1.1689 1.1488 0.038 Uiso 1 1 calc R
C027 C 1.3813(2) 0.7799(3) 1.4293(2) 0.0379(5) Uani 1 1 d .
H027 H 1.4605 0.8318 1.468 0.045 Uiso 1 1 calc R
C028 C 0.9222(2) 1.2279(4) 1.3646(3) 0.0467(7) Uani 1 1 d .
H028 H 0.8897 1.3049 1.3995 0.056 Uiso 1 1 calc R
C029 C 0.3540(3) 1.3783(3) 0.7075(2) 0.0390(6) Uani 1 1 d .
H029 H 0.2759 1.4104 0.6443 0.047 Uiso 1 1 calc R
C030 C 0.4282(3) 1.4798(3) 0.7921(3) 0.0402(6) Uani 1 1 d .
H030 H 0.4035 1.5821 0.7891 0.048 Uiso 1 1 calc R
C031 C 0.6923(2) 0.8294(3) 0.81989(19) 0.0263(4) Uani 1 1 d .
C032 C 1.3716(2) 0.6307(3) 1.4577(2) 0.0375(6) Uani 1 1 d .
H032 H 1.4437 0.5806 1.5165 0.045 Uiso 1 1 calc R
C033 C 0.9542(3) 1.2587(3) 1.2674(3) 0.0428(6) Uani 1 1 d .
H033 H 0.9454 1.358 1.2362 0.051 Uiso 1 1 calc R
H100 H 0.499(3) 0.977(4) 0.755(3) 0.030(7) Uiso 1 1 d .

loop_
_atom_site_aniso_label
_atom_site_aniso_U_11
_atom_site_aniso_U_22
_atom_site_aniso_U_33
_atom_site_aniso_U_23
_atom_site_aniso_U_13
_atom_site_aniso_U_12
Br01 0.03321(13) 0.05762(18) 0.04094(14) -0.00089(14) -0.00436(10) -0.00172(13)
O002 0.0291(8) 0.0252(7) 0.0233(7) -0.0056(6) 0.0075(6) 0.0024(6)
O003 0.0240(7) 0.0315(8) 0.0238(7) 0.0050(6) 0.0096(6) 0.0003(6)
O004 0.0428(11) 0.0369(10) 0.0588(12) -0.0138(9) 0.0178(10) -0.0078(8)
O005 0.0381(9) 0.0321(9) 0.0251(7) -0.0080(7) 0.0052(7) -0.0010(7)
O006 0.0685(14) 0.0262(9) 0.0740(14) -0.0085(9) 0.0502(12) 0.0001(9)
N007 0.0211(9) 0.0259(10) 0.0307(10) -0.0047(9) 0.0031(8) -0.0025(8)
N008 0.0470(13) 0.0250(10) 0.0534(13) -0.0049(9) 0.0340(12) -0.0046(9)
C009 0.0232(10) 0.0250(11) 0.0255(10) -0.0034(8) 0.0073(9) -0.0012(8)
C010 0.0234(11) 0.0304(12) 0.0291(11) 0.0030(9) 0.0120(10) 0.0022(9)
C011 0.0347(12) 0.0263(11) 0.0408(12) 0.0018(10) 0.0242(10) 0.0008(9)
C012 0.0258(10) 0.0245(10) 0.0247(10) -0.0047(8) 0.0098(8) 0.0001(8)
C013 0.0240(10) 0.0292(11) 0.0245(9) 0.0025(8) 0.0111(8) 0.0014(8)
C014 0.0244(10) 0.0280(11) 0.0334(11) 0.0015(9) 0.0146(9) -0.0006(8)
C015 0.0231(9) 0.0234(10) 0.0215(9) 0.0006(8) 0.0086(8) 0.0000(8)
C016 0.0269(10) 0.0258(11) 0.0218(9) 0.0006(8) 0.0110(8) 0.0034(8)
C017 0.0250(11) 0.0369(13) 0.0279(10) -0.0050(10) 0.0106(9) -0.0053(10)
C018 0.0183(9) 0.0255(10) 0.0218(9) -0.0043(8) 0.0051(8) -0.0029(8)
C019 0.0258(10) 0.0215(10) 0.0235(9) -0.0009(8) 0.0089(8) -0.0018(8)
C020 0.0323(11) 0.0288(13) 0.0264(9) 0.0018(8) 0.0120(9) -0.0006(9)
C021 0.0241(10) 0.0243(10) 0.0206(9) -0.0040(8) 0.0077(8) -0.0017(8)
C022 0.0308(10) 0.0643(19) 0.0356(11) -0.0221(15) 0.0156(9) -0.0087(14)
C023 0.0484(13) 0.0299(13) 0.0290(10) 0.0066(9) 0.0177(10) 0.0093(10)
C024 0.0285(11) 0.0317(12) 0.0328(11) 0.0006(10) 0.0081(9) 0.0003(9)
C025 0.0255(11) 0.0398(14) 0.0290(11) 0.0023(10) 0.0085(9) 0.0005(9)
C026 0.0311(11) 0.0248(11) 0.0348(12) -0.0037(9) 0.0080(10) -0.0038(9)
C027 0.0284(12) 0.0428(14) 0.0371(12) -0.0006(11) 0.0073(10) 0.0020(10)
C028 0.0285(13) 0.0510(18) 0.0535(16) -0.0330(14) 0.0088(12) -0.0008(11)
C029 0.0353(13) 0.0435(15) 0.0383(12) 0.0146(11) 0.0149(11) 0.0144(11)
C030 0.0463(14) 0.0328(13) 0.0519(15) 0.0123(11) 0.0307(13) 0.0133(11)
C031 0.0271(10) 0.0256(11) 0.0259(10) 0.0002(9) 0.0103(9) 0.0008(9)
C032 0.0337(11) 0.0457(17) 0.0295(10) 0.0050(10) 0.0090(9) 0.0121(10)
C033 0.0364(14) 0.0289(12) 0.0510(15) -0.0158(12) 0.0047(12) -0.0021(10)

loop_
_atom_type_symbol
_atom_type_description
_atom_type_scat_dispersion_real
_atom_type_scat_dispersion_imag
_atom_type_scat_source
C C 0.0181 0.0091 'International Tables Vol C Tables 4.2.6.8 and 6.1.1.4'
H H 0 0 'International Tables Vol C Tables 4.2.6.8 and 6.1.1.4'
N N 0.0311 0.018 'International Tables Vol C Tables 4.2.6.8 and 6.1.1.4'
O O 0.0492 0.0322 'International Tables Vol C Tables 4.2.6.8 and 6.1.1.4'
Br Br -0.6763 1.2805 'International Tables Vol C Tables 4.2.6.8 and 6.1.1.4'

loop_
_exptl_crystal_face_index_h
_exptl_crystal_face_index_k
_exptl_crystal_face_index_l
_exptl_crystal_face_perp_dist
6 0 2 0.0207
-6 0 -2 0.0207
0 6 0 0.2578
0 -6 0 0.2578
-5 0 7 0.0215
5 0 -7 0.0215

loop_
_geom_angle_atom_site_label_1
_geom_angle_atom_site_label_2
_geom_angle_atom_site_label_3
_geom_angle
C031 O002 C021 109.72(16)
C021 O003 C013 108.89(15)
C010 N007 C009 119.53(19)
C010 N007 H100 116(2)
C009 N007 H100 113(2)
O004 N008 O006 123.7(3)
O004 N008 C011 118.4(2)
O006 N008 C011 117.9(3)
N007 C009 C031 110.06(18)
N007 C009 C012 118.60(18)
C031 C009 C012 100.68(17)
N007 C009 H009 109
C031 C009 H009 109
C012 C009 H009 109
N007 C010 C014 121.6(2)
N007 C010 C025 121.3(2)
C014 C010 C025 117.0(2)
C014 C011 C030 123.5(2)
C014 C011 N008 117.6(2)
C030 C011 N008 118.9(2)
C021 C012 C009 100.75(16)
C021 C012 H01A 111.6
C009 C012 H01A 111.6
C021 C012 H01B 111.6
C009 C012 H01B 111.6
H01A C012 H01B 109.4
O003 C013 C015 104.75(15)
O003 C013 H01C 110.8
C015 C013 H01C 110.8
O003 C013 H01D 110.8
C015 C013 H01D 110.8
H01C C013 H01D 108.9
C011 C014 C010 119.8(2)
C011 C014 H014 120.1
C010 C014 H014 120.1
C016 C015 C018 110.41(16)
C016 C015 C013 110.30(17)
C018 C015 C013 112.87(18)
C016 C015 C019 115.87(19)
C018 C015 C019 108.90(17)
C013 C015 C019 98.04(16)
C024 C016 C020 118.3(2)
C024 C016 C015 118.8(2)
C020 C016 C015 122.9(2)
C022 C017 C018 120.7(3)
C022 C017 H017 119.6
C018 C017 H017 119.6
C026 C018 C017 118.2(2)
C026 C018 C015 123.64(19)
C017 C018 C015 118.1(2)
C021 C019 C015 102.92(17)
C021 C019 H01E 111.2
C015 C019 H01E 111.2
C021 C019 H01F 111.2
C015 C019 H01F 111.2
H01E C019 H01F 109.1
C023 C020 C016 120.7(2)
C023 C020 H020 119.7
C016 C020 H020 119.7
O003 C021 O002 107.35(15)
O003 C021 C012 109.95(17)
O002 C021 C012 103.44(16)
O003 C021 C019 106.50(16)
O002 C021 C019 109.55(17)
C012 C021 C019 119.52(17)
C028 C022 C017 120.4(2)
C028 C022 H022 119.8
C017 C022 H022 119.8
C032 C023 C020 120.5(2)
C032 C023 H023 119.8
C020 C023 H023 119.8
C027 C024 C016 120.8(2)
C027 C024 H024 119.6
C016 C024 H024 119.6
C029 C025 C010 121.5(2)
C029 C025 Br01 118.44(19)
C010 C025 Br01 120.02(19)
C018 C026 C033 120.7(2)
C018 C026 H026 119.7
C033 C026 H026 119.7
C032 C027 C024 120.2(2)
C032 C027 H027 119.9
C024 C027 H027 119.9
C033 C028 C022 119.4(2)
C033 C028 H028 120.3
C022 C028 H028 120.3
C030 C029 C025 121.2(2)
C030 C029 H029 119.4
C025 C029 H029 119.4
C029 C030 C011 117.1(2)
C029 C030 H030 121.5
C011 C030 H030 121.5
O005 C031 O002 122.5(2)
O005 C031 C009 128.2(2)
O002 C031 C009 109.29(17)
C023 C032 C027 119.6(2)
C023 C032 H032 120.2
C027 C032 H032 120.2
C028 C033 C026 120.5(3)
C028 C033 H033 119.7
C026 C033 H033 119.7

loop_
_geom_bond_atom_site_label_1
_geom_bond_atom_site_label_2
_geom_bond_distance
Br01 C025 1.881(2)
O002 C031 1.353(3)
O002 C021 1.462(2)
O003 C021 1.418(2)
O003 C013 1.442(3)
O004 N008 1.224(3)
O005 C031 1.198(3)
O006 N008 1.229(3)
N007 C010 1.381(3)
N007 C009 1.450(3)
N007 H100 0.78(3)
N008 C011 1.474(4)
C009 C031 1.518(3)
C009 C012 1.530(3)
C009 H009 1
C010 C014 1.394(3)
C010 C025 1.407(3)
C011 C014 1.379(3)
C011 C030 1.383(4)
C012 C021 1.519(3)
C012 H01A 0.99
C012 H01B 0.99
C013 C015 1.533(3)
C013 H01C 0.99
C013 H01D 0.99
C014 H014 0.95
C015 C016 1.522(3)
C015 C018 1.533(3)
C015 C019 1.540(3)
C016 C024 1.394(3)
C016 C020 1.395(3)
C017 C022 1.385(4)
C017 C018 1.397(3)
C017 H017 0.95
C018 C026 1.391(3)
C019 C021 1.524(3)
C019 H01E 0.99
C019 H01F 0.99
C020 C023 1.391(3)
C020 H020 0.95
C022 C028 1.385(5)
C022 H022 0.95
C023 C032 1.377(4)
C023 H023 0.95
C024 C027 1.389(4)
C024 H024 0.95
C025 C029 1.392(4)
C026 C033 1.392(4)
C026 H026 0.95
C027 C032 1.388(4)
C027 H027 0.95
C028 C033 1.376(5)
C028 H028 0.95
C029 C030 1.368(4)
C029 H029 0.95
C030 H030 0.95
C032 H032 0.95
C033 H033 0.95
